data_4500991
loop_
_publ_author_name
'Abrahams, Brendan F.'
'Hudson, Timothy A.'
'McCormick, Laura J.'
'Robson, Richard'

_publ_section_title
;
 Coordination Polymers of 2,5-Dihydroxybenzoquinone and Chloranilic Acid
 with the (10,3)-aTopology
;
_journal_issue 7
_journal_name_full 'Crystal Growth &amp; Design'
_journal_page_first 2717
_journal_paper_doi 10.1021/cg2005908
_journal_volume 11
_journal_year 2011
_chemical_formula_sum 'C50 H90 N2 O18 Zn2'
_chemical_formula_weight 1137.98
_chemical_name_systematic
;
 ?
;
_space_group_IT_number 230
_symmetry_cell_setting cubic
_symmetry_space_group_name_Hall '-I 4bd 2c 3'
_symmetry_space_group_name_H-M 'I a -3 d'
_atom_sites_solution_hydrogens geom
_atom_sites_solution_primary direct
_atom_sites_solution_secondary difmap
_audit_creation_method SHELXL-97
_cell_angle_alpha 90.00
_cell_angle_beta 90.00
_cell_angle_gamma 90.00
_cell_formula_units_Z 8
_cell_length_a 22.266(5)
_cell_length_b 22.266(5)
_cell_length_c 22.266(5)
_cell_measurement_reflns_used 4965
_cell_measurement_temperature 130(2)
_cell_measurement_theta_max 77.7615
_cell_measurement_theta_min 3.9675
_cell_volume 11039(4)
_computing_cell_refinement
;
CrysAlisPro, Oxford Diffraction Ltd.,
Version 1.171.34.39 (release 18-08-2010 CrysAlis171 .NET)
(compiled Aug 18 2010,17:42:00)
;
_computing_data_collection
;
CrysAlisPro, Oxford Diffraction Ltd.,
Version 1.171.34.39 (release 18-08-2010 CrysAlis171 .NET)
(compiled Aug 18 2010,17:42:00)
;
_computing_data_reduction
;
CrysAlisPro, Oxford Diffraction Ltd.,
Version 1.171.34.39 (release 18-08-2010 CrysAlis171 .NET)
(compiled Aug 18 2010,17:42:00)
;
_computing_structure_refinement 'SHELXL-97 (Sheldrick, 1997)'
_computing_structure_solution 'SHELXL-97 (Sheldrick, 1997)'
_diffrn_ambient_temperature 130(2)
_diffrn_detector_area_resol_mean 10.2273
_diffrn_measured_fraction_theta_full 0.985
_diffrn_measured_fraction_theta_max 0.985
_diffrn_measurement_device_type 'SuperNova, Dual, Cu at zero, Atlas'
_diffrn_measurement_method 'w scans'
_diffrn_radiation_monochromator mirror
_diffrn_radiation_source 'SuperNova (Cu) X-ray Source'
_diffrn_radiation_type CuK\a
_diffrn_radiation_wavelength 1.54180
_diffrn_reflns_av_R_equivalents 0.0984
_diffrn_reflns_av_sigmaI/netI 0.0343
_diffrn_reflns_limit_h_max 27
_diffrn_reflns_limit_h_min -8
_diffrn_reflns_limit_k_max 28
_diffrn_reflns_limit_k_min -10
_diffrn_reflns_limit_l_max 23
_diffrn_reflns_limit_l_min -8
_diffrn_reflns_number 4630
_diffrn_reflns_theta_full 77.97
_diffrn_reflns_theta_max 77.97
_diffrn_reflns_theta_min 4.86
_exptl_absorpt_coefficient_mu 1.663
_exptl_absorpt_correction_T_max 1.00000
_exptl_absorpt_correction_T_min 0.71787
_exptl_absorpt_correction_type multi-scan
_exptl_absorpt_process_details
;
CrysAlisPro, Oxford Diffraction Ltd.,
Version 1.171.34.39 (release 18-08-2010 CrysAlis171 .NET)
(compiled Aug 18 2010,17:42:00)
Empirical absorption correction using spherical harmonics,
 implemented in SCALE3 ABSPACK scaling algorithm.
;
_exptl_crystal_colour red
_exptl_crystal_density_diffrn 1.369
_exptl_crystal_density_method 'not measured'
_exptl_crystal_description block
_exptl_crystal_F_000 4864
_exptl_crystal_size_max 0.60
_exptl_crystal_size_mid 0.46
_exptl_crystal_size_min 0.38
_platon_squeeze_details
;
The unit cell contains 16 highly disordered tetrabutylammonium cations and 48 H2O
molecules which have been treated as a diffuse contribution to the overall scattering
without specific atom positions by SQUEEZE/PLATON.
;
_refine_diff_density_max 0.427
_refine_diff_density_min -0.876
_refine_diff_density_rms 0.087
_refine_ls_extinction_method none
_refine_ls_goodness_of_fit_ref 1.086
_refine_ls_hydrogen_treatment constr
_refine_ls_matrix_type full
_refine_ls_number_parameters 26
_refine_ls_number_reflns 982
_refine_ls_number_restraints 0
_refine_ls_restrained_S_all 1.086
_refine_ls_R_factor_all 0.1037
_refine_ls_R_factor_gt 0.0978
_refine_ls_shift/su_max 0.000
_refine_ls_shift/su_mean 0.000
_refine_ls_structure_factor_coef Fsqd
_refine_ls_weighting_details 'calc w=1/[\s^2^(Fo^2^)+(0.1576P)^2^+19.7972P] where P=(Fo^2^+2Fc^2^)/3'
_refine_ls_weighting_scheme calc
_refine_ls_wR_factor_gt 0.2731
_refine_ls_wR_factor_ref 0.2795
_reflns_number_gt 866
_reflns_number_total 982
_reflns_threshold_expression >2sigma(I)
_cod_data_source_file cg2005908_si_002.cif
_cod_data_source_block (NBu4)2[Zn2(dhbq)3]
_cod_depositor_comments
;
The following automatic conversions were performed:
'__computing_data_collection' tag replaced with
'_computing_data_collection'.

Automatic conversion script
Id: cif_correct_tags 1440 2010-10-19 06:21:57Z saulius 
;
_cod_original_sg_symbol_H-M Ia-3d
_cod_database_code 4500991

loop_
_symmetry_equiv_pos_as_xyz
'x, y, z'
'x, -y, -z+1/2'
'-x+1/2, -y, z+1/2'
'-x+1/2, y, -z'
'-y+1/4, x+3/4, z+1/4'
'y+1/4, x+3/4, -z+3/4'
'y+1/4, -x+1/4, z+3/4'
'-y+1/4, -x+1/4, -z+1/4'
'y, z, x'
'-y+1/2, -z, x+1/2'
'y, -z, -x+1/2'
'-y+1/2, z, -x'
'-z+1/4, y+3/4, x+1/4'
'-z+1/4, -y+1/4, -x+1/4'
'z+1/4, -y+1/4, x+3/4'
'z+1/4, y+3/4, -x+3/4'
'z, x, y'
'-z, x+1/2, -y+1/2'
'-z, -x+1/2, y'
'z, -x, -y+1/2'
'-x+1/4, -z+1/4, -y+1/4'
'-x+1/4, z+3/4, y+1/4'
'x+3/4, -z+3/4, y+1/4'
'x+1/4, z+3/4, -y+3/4'
'x+1/2, y+1/2, z+1/2'
'x+1/2, -y+1/2, -z+1'
'-x+1, -y+1/2, z+1'
'-x+1, y+1/2, -z+1/2'
'-y+3/4, x+5/4, z+3/4'
'y+3/4, x+5/4, -z+5/4'
'y+3/4, -x+3/4, z+5/4'
'-y+3/4, -x+3/4, -z+3/4'
'y+1/2, z+1/2, x+1/2'
'-y+1, -z+1/2, x+1'
'y+1/2, -z+1/2, -x+1'
'-y+1, z+1/2, -x+1/2'
'-z+3/4, y+5/4, x+3/4'
'-z+3/4, -y+3/4, -x+3/4'
'z+3/4, -y+3/4, x+5/4'
'z+3/4, y+5/4, -x+5/4'
'z+1/2, x+1/2, y+1/2'
'-z+1/2, x+1, -y+1'
'-z+1/2, -x+1, y+1/2'
'z+1/2, -x+1/2, -y+1'
'-x+3/4, -z+3/4, -y+3/4'
'-x+3/4, z+5/4, y+3/4'
'x+5/4, -z+5/4, y+3/4'
'x+3/4, z+5/4, -y+5/4'
'-x, -y, -z'
'-x, y, z-1/2'
'x-1/2, y, -z-1/2'
'x-1/2, -y, z'
'y-1/4, -x-3/4, -z-1/4'
'-y-1/4, -x-3/4, z-3/4'
'-y-1/4, x-1/4, -z-3/4'
'y-1/4, x-1/4, z-1/4'
'-y, -z, -x'
'y-1/2, z, -x-1/2'
'-y, z, x-1/2'
'y-1/2, -z, x'
'z-1/4, -y-3/4, -x-1/4'
'z-1/4, y-1/4, x-1/4'
'-z-1/4, y-1/4, -x-3/4'
'-z-1/4, -y-3/4, x-3/4'
'-z, -x, -y'
'z, -x-1/2, y-1/2'
'z, x-1/2, -y'
'-z, x, y-1/2'
'x-1/4, z-1/4, y-1/4'
'x-1/4, -z-3/4, -y-1/4'
'-x-3/4, z-3/4, -y-1/4'
'-x-1/4, -z-3/4, y-3/4'
'-x+1/2, -y+1/2, -z+1/2'
'-x+1/2, y+1/2, z'
'x, y+1/2, -z'
'x, -y+1/2, z+1/2'
'y+1/4, -x-1/4, -z+1/4'
'-y+1/4, -x-1/4, z-1/4'
'-y+1/4, x+1/4, -z-1/4'
'y+1/4, x+1/4, z+1/4'
'-y+1/2, -z+1/2, -x+1/2'
'y, z+1/2, -x'
'-y+1/2, z+1/2, x'
'y, -z+1/2, x+1/2'
'z+1/4, -y-1/4, -x+1/4'
'z+1/4, y+1/4, x+1/4'
'-z+1/4, y+1/4, -x-1/4'
'-z+1/4, -y-1/4, x-1/4'
'-z+1/2, -x+1/2, -y+1/2'
'z+1/2, -x, y'
'z+1/2, x, -y+1/2'
'-z+1/2, x+1/2, y'
'x+1/4, z+1/4, y+1/4'
'x+1/4, -z-1/4, -y+1/4'
'-x-1/4, z-1/4, -y+1/4'
'-x+1/4, -z-1/4, y-1/4'

loop_
_atom_site_label
_atom_site_type_symbol
_atom_site_fract_x
_atom_site_fract_y
_atom_site_fract_z
_atom_site_U_iso_or_equiv
_atom_site_adp_type
_atom_site_occupancy
_atom_site_symmetry_multiplicity
_atom_site_calc_flag
_atom_site_refinement_flags
Zn1 Zn 0.3750 0.3750 0.3750 0.0595(6) Uani 1 6 d S
O1 O 0.36528(11) 0.37554(13) 0.46620(13) 0.0609(9) Uani 1 1 d .
C1 C 0.31221(14) 0.37598(17) 0.48559(13) 0.0492(9) Uani 1 1 d .
C2 C 0.29672(15) 0.3750 0.54672(15) 0.0681(18) Uani 1 2 d S
H2 H 0.3263 0.3750 0.5763 0.082 Uiso 1 2 calc SR

loop_
_atom_site_aniso_label
_atom_site_aniso_U_11
_atom_site_aniso_U_22
_atom_site_aniso_U_33
_atom_site_aniso_U_23
_atom_site_aniso_U_13
_atom_site_aniso_U_12
Zn1 0.0595(6) 0.0595(6) 0.0595(6) 0.0149(4) 0.0149(4) 0.0149(4)
O1 0.0368(13) 0.085(2) 0.0603(17) 0.0191(13) 0.0045(10) -0.0096(11)
C1 0.0430(16) 0.073(2) 0.0314(15) 0.0020(13) -0.0025(12) 0.0133(14)
C2 0.0379(15) 0.128(6) 0.0379(15) -0.010(2) -0.0093(18) 0.010(2)

loop_
_atom_type_symbol
_atom_type_description
_atom_type_scat_dispersion_real
_atom_type_scat_dispersion_imag
_atom_type_scat_source
C C 0.0181 0.0091 'International Tables Vol C Tables 4.2.6.8 and 6.1.1.4'
H H 0.0000 0.0000 'International Tables Vol C Tables 4.2.6.8 and 6.1.1.4'
N N 0.0311 0.0180 'International Tables Vol C Tables 4.2.6.8 and 6.1.1.4'
O O 0.0492 0.0322 'International Tables Vol C Tables 4.2.6.8 and 6.1.1.4'
Zn Zn -1.5491 0.6778 'International Tables Vol C Tables 4.2.6.8 and 6.1.1.4'

loop_
_geom_angle_atom_site_label_1
_geom_angle_atom_site_label_2
_geom_angle_atom_site_label_3
_geom_angle
_geom_angle_site_symmetry_1
_geom_angle_site_symmetry_3
O1 Zn1 O1 95.75(10) 17 .
O1 Zn1 O1 91.31(16) 17 32
O1 Zn1 O1 170.93(16) . 32
O1 Zn1 O1 77.84(14) 17 45
O1 Zn1 O1 91.31(16) . 45
O1 Zn1 O1 95.75(10) 32 45
O1 Zn1 O1 170.93(16) 17 38
O1 Zn1 O1 77.84(14) . 38
O1 Zn1 O1 95.75(10) 32 38
O1 Zn1 O1 95.75(10) 45 38
O1 Zn1 O1 95.75(10) 17 9
O1 Zn1 O1 95.75(10) . 9
O1 Zn1 O1 77.84(14) 32 9
O1 Zn1 O1 170.93(16) 45 9
O1 Zn1 O1 91.31(16) 38 9
C1 O1 Zn1 116.2(2) . .
O1 C1 C2 124.3(3) . .
O1 C1 C1 114.89(19) . 38
C2 C1 C1 120.7(2) . 38
C1 C2 C1 118.5(4) . 39_454

loop_
_geom_bond_atom_site_label_1
_geom_bond_atom_site_label_2
_geom_bond_distance
_geom_bond_site_symmetry_2
Zn1 O1 2.042(3) 17
Zn1 O1 2.042(3) .
Zn1 O1 2.042(3) 32
Zn1 O1 2.042(3) 45
Zn1 O1 2.042(3) 38
Zn1 O1 2.042(3) 9
O1 C1 1.258(4) .
C1 C2 1.404(4) .
C1 C1 1.506(6) 38
C2 C1 1.404(4) 39_454

loop_
_platon_squeeze_void_nr
_platon_squeeze_void_average_x
_platon_squeeze_void_average_y
_platon_squeeze_void_average_z
_platon_squeeze_void_volume
_platon_squeeze_void_count_electrons
_platon_squeeze_void_content
1 -0.010 -0.001 -0.001 8127 167 ' '
